data_1544335
loop_
_publ_author_name
'Marin, S.J.'
'O'Keeffe, M.'
'Partin, D.E.'

_publ_section_title
;
 Structures and crystal chemistry of ordered spinels: LiFe5O8, LiZnNbO4,
 and Zn2TiO4
;
_journal_name_full 'Journal of Solid State Chemistry'
_journal_page_first 413
_journal_page_last 419
_journal_volume 113
_journal_year 1994
_chemical_formula_sum 'Fe5 Li O8'
_chemical_name_common 'LiFe5O8 ordered spinel'
_space_group_IT_number 212
_space_group_name_H-M_alt 'P 43 3 2'
_symmetry_space_group_name_Hall 'P 4acd 2ab 3'
_symmetry_space_group_name_H-M 'P 43 3 2'
_cell_angle_alpha 90
_cell_angle_beta 90
_cell_angle_gamma 90
_cell_formula_units_Z 4
_cell_length_a 8.3195(1)
_cell_length_b 8.3195(1)
_cell_length_c 8.3195(1)
_cell_volume 575.827(12)
_cod_data_source_file LiFe5O8.cif
_cod_data_source_block LiFe5O8
_cod_original_formula_sum 'Li Fe5 O8'
_cod_database_code 1544335

loop_
_space_group_symop_operation_xyz
'x, y, z'
'-x+1/2, -y, z+1/2'
'-x, y+1/2, -z+1/2'
'x+1/2, -y+1/2, -z'
'z, x, y'
'z+1/2, -x+1/2, -y'
'-z+1/2, -x, y+1/2'
'-z, x+1/2, -y+1/2'
'y, z, x'
'-y, z+1/2, -x+1/2'
'y+1/2, -z+1/2, -x'
'-y+1/2, -z, x+1/2'
'y+1/4, x+3/4, -z+3/4'
'-y+1/4, -x+1/4, -z+1/4'
'y+3/4, -x+3/4, z+1/4'
'-y+3/4, x+1/4, z+3/4'
'x+1/4, z+3/4, -y+3/4'
'-x+3/4, z+1/4, y+3/4'
'-x+1/4, -z+1/4, -y+1/4'
'x+3/4, -z+3/4, y+1/4'
'z+1/4, y+3/4, -x+3/4'
'z+3/4, -y+3/4, x+1/4'
'-z+3/4, y+1/4, x+3/4'
'-z+1/4, -y+1/4, -x+1/4'

loop_
_atom_site_label
_atom_site_occupancy
_atom_site_fract_x
_atom_site_fract_y
_atom_site_fract_z
_atom_site_adp_type
_atom_site_U_iso_or_equiv
_atom_site_type_symbol
Li 1.0 0.625000 0.625000 0.625000 Uiso 0.023000 Li
Fe1 1.0 0.99810(10) 0.99810(10) 0.99810(10) Uiso 0.003300 Fe
Fe2 1.0 0.125000 0.36740(10) 0.88260(10) Uiso 0.003100 Fe
O1 1.0 0.38490(10) 0.38490(10) 0.38490(10) Uiso 0.003900 O
O2 1.0 0.11690(10) 0.12720(10) 0.38350(10) Uiso 0.004300 O
